data_4505495
loop_
_publ_author_name
'Zhang, Shaowei'
'Zhao, Junwei'
'Ma, Pengtao'
'Chen, Huanni'
'Niu, Jingyang'
'Wang, Jingping'

_publ_section_title
;
 Organic--Inorganic Hybrids Based on Monovacant Keggin-type
 Silicotungstates and 3d-4f Heterometals
;
_journal_issue 3
_journal_name_full 'Crystal Growth &amp; Design'
_journal_page_first 1263
_journal_paper_doi 10.1021/cg2012759
_journal_volume 12
_journal_year 2012
_chemical_formula_sum 'C18 H91 Cu4 N18 O85 Si2 Sm W22'
_chemical_formula_weight 6425.18
_chemical_name_systematic
;

 ?

;
_space_group_IT_number 14
_symmetry_cell_setting monoclinic
_symmetry_space_group_name_Hall '-P 2yn'
_symmetry_space_group_name_H-M 'P 1 21/n 1'
_atom_sites_solution_hydrogens geom
_atom_sites_solution_primary direct
_atom_sites_solution_secondary difmap
_audit_creation_method SHELXL-97
_cell_angle_alpha 90.00
_cell_angle_beta 102.2010(10)
_cell_angle_gamma 90.00
_cell_formula_units_Z 4
_cell_length_a 22.2470(7)
_cell_length_b 11.7997(4)
_cell_length_c 39.9452(13)
_cell_measurement_reflns_used 8533
_cell_measurement_temperature 296(2)
_cell_measurement_theta_max 27.09
_cell_measurement_theta_min 2.38
_cell_volume 10249.1(6)
_computing_cell_refinement 'Bruker SMART'
_computing_data_collection 'Bruker SMART'
_computing_data_reduction 'Bruker SAINT'
_computing_molecular_graphics 'Bruker SHELXTL'
_computing_publication_material 'Bruker SHELXTL'
_computing_structure_refinement 'SHELXL-97 (Sheldrick, 1997)'
_computing_structure_solution 'SHELXS-97 (Sheldrick, 1990)'
_diffrn_ambient_temperature 296(2)
_diffrn_measured_fraction_theta_full 0.995
_diffrn_measured_fraction_theta_max 0.995
_diffrn_measurement_device_type 'CCD area detector'
_diffrn_measurement_method 'phi and omega scans'
_diffrn_radiation_monochromator graphite
_diffrn_radiation_source 'fine-focus sealed tube'
_diffrn_radiation_type MoK\a
_diffrn_radiation_wavelength 0.71073
_diffrn_reflns_av_R_equivalents 0.0607
_diffrn_reflns_av_sigmaI/netI 0.0708
_diffrn_reflns_limit_h_max 26
_diffrn_reflns_limit_h_min -26
_diffrn_reflns_limit_k_max 13
_diffrn_reflns_limit_k_min -14
_diffrn_reflns_limit_l_max 45
_diffrn_reflns_limit_l_min -47
_diffrn_reflns_number 51976
_diffrn_reflns_theta_full 25.00
_diffrn_reflns_theta_max 25.00
_diffrn_reflns_theta_min 1.80
_exptl_absorpt_coefficient_mu 26.078
_exptl_absorpt_correction_T_max 0.1212
_exptl_absorpt_correction_T_min 0.0691
_exptl_absorpt_correction_type multi-scan
_exptl_absorpt_process_details SADABS
_exptl_crystal_colour purple
_exptl_crystal_density_diffrn 4.093
_exptl_crystal_density_method 'not measured'
_exptl_crystal_description block
_exptl_crystal_F_000 11128
_exptl_crystal_size_max 0.22
_exptl_crystal_size_mid 0.17
_exptl_crystal_size_min 0.14
_refine_diff_density_max 3.725
_refine_diff_density_min -3.895
_refine_diff_density_rms 0.381
_refine_ls_extinction_method none
_refine_ls_goodness_of_fit_ref 1.032
_refine_ls_hydrogen_treatment constr
_refine_ls_matrix_type full
_refine_ls_number_parameters 1279
_refine_ls_number_reflns 17946
_refine_ls_number_restraints 134
_refine_ls_restrained_S_all 1.031
_refine_ls_R_factor_all 0.0651
_refine_ls_R_factor_gt 0.0437
_refine_ls_shift/su_max 0.002
_refine_ls_shift/su_mean 0.000
_refine_ls_structure_factor_coef Fsqd
_refine_ls_weighting_details 'calc w=1/[\s^2^(Fo^2^)+(0.0464P)^2^+0.0000P] where P=(Fo^2^+2Fc^2^)/3'
_refine_ls_weighting_scheme calc
_refine_ls_wR_factor_gt 0.0971
_refine_ls_wR_factor_ref 0.1042
_reflns_number_gt 13643
_reflns_number_total 17946
_reflns_threshold_expression >2sigma(I)
_cod_data_source_file cg2012759_si_001.cif
_cod_data_source_block 9
_cod_depositor_comments
;
The following automatic conversions were performed:

'_symmetry_cell_setting' value 'Monoclinic' changed to 'monoclinic'
according to /home/saulius/struct/CIF-dictionaries/cif_core.dic
dictionary named 'cif_core.dic' version 2.4.1 from
2010-06-29.

'_exptl_absorpt_correction_type' value 'Multi-scan'
changed to 'multi-scan' according to
/home/saulius/struct/CIF-dictionaries/cif_core.dic dictionary named
'cif_core.dic' version 2.4.1 from 2010-06-29.

Automatic conversion script
Id: cif_fix_values 1715 2011-07-08 13:25:40Z adriana 
;
_cod_original_sg_symbol_H-M P2(1)/n
_cod_original_formula_sum 'C18 H91Cu4 N18 O85 Si2 Sm W22'
_cod_database_code 4505495

loop_
_symmetry_equiv_pos_as_xyz
'x, y, z'
'-x+1/2, y+1/2, -z+1/2'
'-x, -y, -z'
'x-1/2, -y-1/2, z-1/2'

loop_
_atom_site_label
_atom_site_type_symbol
_atom_site_fract_x
_atom_site_fract_y
_atom_site_fract_z
_atom_site_U_iso_or_equiv
_atom_site_adp_type
_atom_site_occupancy
_atom_site_symmetry_multiplicity
_atom_site_calc_flag
_atom_site_refinement_flags
W1 W -0.16963(2) 0.91405(4) 0.373842(13) 0.01744(12) Uani 1 1 d .
W2 W -0.16363(2) 0.73721(4) 0.441476(13) 0.01542(12) Uani 1 1 d .
W3 W -0.20135(2) 0.63924(4) 0.358798(13) 0.01850(13) Uani 1 1 d .
W4 W -0.30343(2) 0.62148(4) 0.460360(13) 0.01555(12) Uani 1 1 d .
W5 W -0.34372(2) 0.51607(4) 0.378182(13) 0.01866(13) Uani 1 1 d .
W6 W -0.44099(2) 0.68249(4) 0.409723(13) 0.01749(13) Uani 1 1 d .
W7 W -0.35426(2) 0.72330(5) 0.306710(13) 0.01895(13) Uani 1 1 d .
W8 W -0.44895(2) 0.88956(5) 0.340671(13) 0.01963(13) Uani 1 1 d .
W9 W -0.32007(3) 0.99896(5) 0.322819(13) 0.01970(13) Uani 1 1 d .
W10 W -0.39749(2) 0.98338(4) 0.432918(13) 0.01485(12) Uani 1 1 d .
W11 W -0.27178(2) 1.09122(4) 0.415420(13) 0.01454(12) Uani 1 1 d .
W12 W -0.18586(3) 1.22435(5) 0.661209(14) 0.02412(14) Uani 1 1 d .
W13 W -0.05134(3) 1.09857(5) 0.658303(14) 0.02356(14) Uani 1 1 d .
W14 W -0.14139(3) 0.99257(5) 0.708413(14) 0.02636(15) Uani 1 1 d .
W15 W -0.04950(2) 0.81963(5) 0.617763(14) 0.02107(13) Uani 1 1 d .
W16 W -0.13983(3) 0.70867(5) 0.666623(14) 0.02299(14) Uani 1 1 d .
W17 W -0.18259(2) 0.69873(4) 0.578934(14) 0.01977(13) Uani 1 1 d .
W18 W -0.28787(3) 0.84676(5) 0.670611(14) 0.02336(14) Uani 1 1 d .
W19 W -0.32874(2) 0.83170(4) 0.582895(13) 0.01856(13) Uani 1 1 d .
W20 W -0.33164(2) 1.08193(5) 0.624158(14) 0.02108(13) Uani 1 1 d .
W21 W -0.23633(2) 1.18917(4) 0.564938(13) 0.01680(12) Uani 1 1 d .
W22 W -0.10438(2) 1.06959(4) 0.562077(13) 0.01680(12) Uani 1 1 d .
Sm1 Sm -0.24848(3) 0.92945(5) 0.503359(16) 0.01462(15) Uani 1 1 d .
Cu1 Cu 0.0000 0.5000 0.0000 0.0243(6) Uani 1 2 d S
Cu2 Cu 0.5000 0.5000 0.0000 0.0288(6) Uani 1 2 d S
Cu3 Cu 0.26289(8) -0.29062(16) 0.71287(4) 0.0330(5) Uani 1 1 d .
Cu4 Cu -0.08451(12) 0.5621(2) 0.75491(6) 0.0711(8) Uani 1 1 d G
N9 N -0.0814(3) 0.7281(2) 0.76891(7) 0.063(5) Uani 1 1 d G
H9C H -0.0428 0.7462 0.7796 0.076 Uiso 1 1 calc R
H9D H -0.0917 0.7717 0.7501 0.076 Uiso 1 1 calc R
N10 N -0.16680(13) 0.5759(6) 0.76747(7) 0.116 Uiso 1 1 d G
H10C H -0.1962 0.5462 0.7508 0.139 Uiso 1 1 calc R
H10D H -0.1667 0.5377 0.7870 0.139 Uiso 1 1 calc R
C9 C -0.1213(3) 0.7497(4) 0.79049(8) 0.116 Uiso 1 1 d GD
H9A H -0.1254 0.8305 0.7939 0.139 Uiso 1 1 calc R
H9B H -0.1073 0.7135 0.8126 0.139 Uiso 1 1 calc R
C10 C -0.1799(2) 0.7006(6) 0.77223(9) 0.103(9) Uiso 1 1 d GD
H10A H -0.1937 0.7373 0.7502 0.124 Uiso 1 1 calc R
H10B H -0.2113 0.7094 0.7855 0.124 Uiso 1 1 calc R
N11 N -0.1068(3) 0.4002(2) 0.74614(7) 0.121 Uiso 1 1 d GD
H11C H -0.1169 0.3656 0.7643 0.145 Uiso 1 1 calc R
H11D H -0.1366 0.3899 0.7273 0.145 Uiso 1 1 calc R
N12 N -0.00022(12) 0.5553(6) 0.74448(8) 0.103 Uiso 1 1 d GD
H12C H 0.0047 0.6092 0.7294 0.124 Uiso 1 1 calc R
H12D H 0.0292 0.5631 0.7636 0.124 Uiso 1 1 calc R
C11 C -0.0456(3) 0.3681(3) 0.74106(8) 0.124 Uiso 1 1 d GDU
H11A H -0.0526 0.3056 0.7249 0.149 Uiso 1 1 calc R
H11B H -0.0246 0.3358 0.7627 0.149 Uiso 1 1 calc R
C12 C 0.0012(2) 0.4414(6) 0.72973(8) 0.126 Uiso 1 1 d GDU
H12A H 0.0418 0.4086 0.7372 0.151 Uiso 1 1 calc R
H12B H -0.0077 0.4462 0.7049 0.151 Uiso 1 1 calc R
N13 N -0.2428(4) 0.3087(8) 0.48138(11) 0.044(3) Uiso 1 1 d GDU
H13C H -0.2624 0.3717 0.4772 0.053 Uiso 1 1 calc R
H13D H -0.2619 0.2485 0.4853 0.053 Uiso 1 1 calc R
N14 N -0.1412(4) 0.4878(7) 0.50629(9) 0.1106(6) Uani 1 1 d GU
H14C H -0.1777 0.5227 0.5044 0.133 Uiso 1 1 calc R
H14D H -0.1141 0.5427 0.5043 0.133 Uiso 1 1 calc R
C13 C -0.1766(5) 0.3040(8) 0.48179(11) 0.068(2) Uani 1 1 d GDU
H13A H -0.1700 0.2488 0.4649 0.081 Uiso 1 1 calc R
H13B H -0.1553 0.2771 0.5041 0.081 Uiso 1 1 calc R
C14 C -0.1474(4) 0.4187(8) 0.47428(10) 0.070(4) Uani 1 1 d GU
H14A H -0.1075 0.4062 0.4688 0.084 Uiso 1 1 calc R
H14B H -0.1736 0.4570 0.4551 0.084 Uiso 1 1 calc R
Cu5 Cu -0.11885(17) 0.4403(3) 0.55352(9) 0.1109(5) Uani 1 1 d U
Si1 Si -0.30789(15) 0.8111(3) 0.39273(8) 0.0116(8) Uani 1 1 d .
Si2 Si -0.18878(16) 0.9614(3) 0.61891(8) 0.0136(8) Uani 1 1 d .
O1 O -0.1111(4) 0.9939(8) 0.3633(2) 0.032(3) Uani 1 1 d .
O2 O -0.0984(4) 0.6834(8) 0.4690(2) 0.030(3) Uani 1 1 d .
O3 O -0.1663(4) 0.5446(7) 0.3356(2) 0.026(2) Uani 1 1 d .
O4 O -0.2882(4) 0.5272(7) 0.4939(2) 0.022(2) Uani 1 1 d .
O5 O -0.3570(4) 0.3841(7) 0.3609(2) 0.029(2) Uani 1 1 d .
O6 O -0.5122(4) 0.6494(8) 0.4168(2) 0.033(3) Uani 1 1 d .
O7 O -0.3669(4) 0.6470(8) 0.2689(2) 0.028(2) Uani 1 1 d .
O8 O -0.5222(4) 0.9304(8) 0.3233(2) 0.034(3) Uani 1 1 d .
O9 O -0.3127(4) 1.1045(7) 0.2942(2) 0.031(3) Uani 1 1 d .
O10 O -0.4624(4) 1.0499(7) 0.4394(2) 0.025(2) Uani 1 1 d .
O11 O -0.2534(4) 1.2298(7) 0.4100(2) 0.028(2) Uani 1 1 d .
O12 O -0.1235(4) 0.8424(7) 0.4158(2) 0.021(2) Uani 1 1 d .
O13 O -0.4596(4) 0.7578(7) 0.3670(2) 0.019(2) Uani 1 1 d .
O14 O -0.2048(4) 1.0163(6) 0.4002(2) 0.016(2) Uani 1 1 d .
O15 O -0.1579(4) 0.7746(7) 0.3511(2) 0.022(2) Uani 1 1 d .
O16 O -0.3565(4) 1.1150(7) 0.4202(2) 0.021(2) Uani 1 1 d .
O17 O -0.2250(4) 0.6300(7) 0.4478(2) 0.021(2) Uani 1 1 d .
O18 O -0.3529(4) 0.9747(7) 0.4748(2) 0.019(2) Uani 1 1 d .
O19 O -0.2622(4) 0.5430(7) 0.3720(2) 0.022(2) Uani 1 1 d .
O20 O -0.2357(4) 0.9492(7) 0.3366(2) 0.021(2) Uani 1 1 d U
O21 O -0.2970(4) 0.7530(7) 0.4807(2) 0.019(2) Uani 1 1 d .
O22 O -0.3104(4) 1.0734(7) 0.3629(2) 0.022(2) Uani 1 1 d .
O23 O -0.3325(4) 0.8692(8) 0.2909(2) 0.023(2) Uani 1 1 d .
O24 O -0.4314(4) 0.9711(8) 0.3802(2) 0.023(2) Uani 1 1 d .
O25 O -0.2410(4) 1.0688(7) 0.4601(2) 0.020(2) Uani 1 1 d U
O26 O -0.1529(4) 0.6253(7) 0.4021(2) 0.019(2) Uani 1 1 d .
O27 O -0.4348(4) 0.7819(8) 0.3052(2) 0.024(2) Uani 1 1 d U
O28 O -0.3167(4) 0.4860(7) 0.4240(2) 0.023(2) Uani 1 1 d .
O29 O -0.2693(3) 0.6945(7) 0.3239(2) 0.017(2) Uani 1 1 d .
O30 O -0.1883(4) 0.8417(7) 0.4660(2) 0.021(2) Uani 1 1 d .
O31 O -0.4247(4) 0.5467(7) 0.3863(2) 0.022(2) Uani 1 1 d .
O32 O -0.4097(4) 0.9980(7) 0.3163(2) 0.023(2) Uani 1 1 d .
O33 O -0.4269(4) 0.8280(7) 0.4300(2) 0.017(2) Uani 1 1 d .
O34 O -0.3916(4) 0.6180(7) 0.4511(2) 0.016(2) Uani 1 1 d .
O35 O -0.3687(4) 0.6088(7) 0.3374(2) 0.023(2) Uani 1 1 d .
O36 O -0.2361(4) 0.7835(7) 0.3923(2) 0.015(2) Uani 1 1 d .
O37 O -0.3377(3) 0.6988(6) 0.40617(19) 0.0108(18) Uani 1 1 d U
O38 O -0.3446(4) 0.8431(7) 0.3537(2) 0.015(2) Uani 1 1 d .
O39 O -0.3139(3) 0.9183(7) 0.4166(2) 0.014(2) Uani 1 1 d .
O40 O -0.1994(5) 1.3575(8) 0.6749(2) 0.034(3) Uani 1 1 d .
O41 O 0.0213(5) 1.1582(9) 0.6694(3) 0.039(3) Uani 1 1 d .
O42 O -0.1257(5) 0.9753(9) 0.7526(2) 0.041(3) Uani 1 1 d .
O43 O 0.0225(4) 0.7796(8) 0.6158(2) 0.028(2) Uani 1 1 d .
O44 O -0.1232(4) 0.6041(9) 0.6974(2) 0.033(3) Uani 1 1 d .
O45 O -0.1941(5) 0.5690(8) 0.5597(2) 0.035(3) Uani 1 1 d U
O46 O -0.3184(4) 0.7894(8) 0.7029(2) 0.034(3) Uani 1 1 d .
O47 O -0.3906(4) 0.7464(8) 0.5642(2) 0.031(3) Uani 1 1 d .
O48 O -0.3911(4) 1.1707(8) 0.6247(2) 0.032(3) Uani 1 1 d .
O49 O -0.2610(4) 1.3249(8) 0.5529(2) 0.025(2) Uani 1 1 d .
O50 O -0.0413(4) 1.1243(8) 0.5482(2) 0.029(2) Uani 1 1 d .
O51 O -0.1699(4) 1.1442(8) 0.7051(2) 0.027(2) Uani 1 1 d .
O52 O -0.0703(4) 1.1267(7) 0.6125(2) 0.023(2) Uani 1 1 d .
O53 O -0.0346(4) 0.9435(8) 0.6493(2) 0.026(2) Uani 1 1 d .
O54 O -0.1656(4) 0.6237(8) 0.6282(2) 0.027(2) Uani 1 1 d .
O55 O -0.3063(4) 0.8955(7) 0.5478(2) 0.020(2) Uani 1 1 d .
O56 O -0.0701(4) 0.9292(8) 0.5819(2) 0.021(2) Uani 1 1 d .
O57 O -0.1949(4) 0.7949(7) 0.5451(2) 0.020(2) Uani 1 1 d .
O58 O -0.0932(4) 0.7065(7) 0.5877(2) 0.025(2) Uani 1 1 d .
O59 O -0.2648(4) 0.7195(7) 0.5886(2) 0.020(2) Uani 1 1 d .
O60 O -0.2675(4) 1.1571(7) 0.6537(2) 0.025(2) Uani 1 1 d .
O61 O -0.2248(4) 0.9418(8) 0.6962(2) 0.028(2) Uani 1 1 d .
O62 O -0.3730(4) 0.9647(7) 0.5934(2) 0.019(2) Uani 1 1 d .
O63 O -0.2625(4) 1.1154(7) 0.5271(2) 0.021(2) Uani 1 1 d .
O64 O -0.1213(4) 0.8421(8) 0.6946(2) 0.031(3) Uani 1 1 d .
O65 O -0.0984(4) 1.2311(8) 0.6669(2) 0.024(2) Uani 1 1 d .
O66 O -0.1523(4) 1.2080(7) 0.5586(2) 0.017(2) Uani 1 1 d .
O67 O -0.3378(4) 0.7798(8) 0.6323(2) 0.026(2) Uani 1 1 d .
O68 O -0.1467(4) 1.0071(7) 0.5244(2) 0.018(2) Uani 1 1 d U
O69 O -0.2243(4) 0.7431(8) 0.6685(2) 0.028(2) Uani 1 1 d .
O70 O -0.2995(4) 1.1412(7) 0.5877(2) 0.023(2) Uani 1 1 d .
O71 O -0.0614(4) 0.7259(8) 0.6554(2) 0.030(3) Uani 1 1 d .
O72 O -0.0630(4) 1.0448(7) 0.7028(2) 0.0227(16) Uani 1 1 d U
O73 O -0.1983(4) 1.2420(7) 0.6147(2) 0.025(2) Uani 1 1 d .
O74 O -0.3383(4) 0.9795(8) 0.6620(2) 0.027(2) Uani 1 1 d .
O75 O -0.1551(4) 1.0401(7) 0.6513(2) 0.020(2) Uani 1 1 d .
O76 O -0.1532(3) 0.8395(7) 0.6202(2) 0.014(2) Uani 1 1 d .
O77 O -0.2586(4) 0.9344(7) 0.6216(2) 0.021(2) Uani 1 1 d .
O78 O -0.1861(4) 1.0304(7) 0.58418(19) 0.016(2) Uani 1 1 d .
N1 N 0.0332(5) 0.6583(10) 0.0000(3) 0.028(3) Uani 1 1 d .
H1C H 0.0584 0.6735 0.0202 0.033 Uiso 1 1 calc R
H1D H 0.0548 0.6657 -0.0166 0.033 Uiso 1 1 calc R
N2 N -0.0796(5) 0.5690(9) -0.0246(3) 0.026(3) Uani 1 1 d .
H2C H -0.0947 0.5292 -0.0438 0.032 Uiso 1 1 calc R
H2D H -0.1072 0.5665 -0.0112 0.032 Uiso 1 1 calc R
N3 N 0.5805(5) 0.5296(9) 0.0326(3) 0.026(3) Uani 1 1 d .
H3C H 0.5921 0.4677 0.0455 0.031 Uiso 1 1 calc R
H3D H 0.6097 0.5451 0.0208 0.031 Uiso 1 1 calc R
N4 N 0.4725(5) 0.6478(10) 0.0172(3) 0.032(3) Uani 1 1 d .
H4C H 0.4501 0.6879 -0.0002 0.038 Uiso 1 1 calc R
H4D H 0.4494 0.6349 0.0328 0.038 Uiso 1 1 calc R
N5 N 0.2331(5) -0.3109(10) 0.6620(3) 0.032(3) Uani 1 1 d .
H5C H 0.2612 -0.2823 0.6511 0.038 Uiso 1 1 calc R
H5D H 0.2292 -0.3853 0.6571 0.038 Uiso 1 1 calc R
N6 N 0.1848(6) -0.2042(14) 0.7082(4) 0.066(5) Uani 1 1 d .
H6C H 0.1678 -0.2186 0.7262 0.079 Uiso 1 1 calc R
H6D H 0.1927 -0.1294 0.7079 0.079 Uiso 1 1 calc R
N7 N 0.2922(6) -0.2690(13) 0.7634(3) 0.056(4) Uani 1 1 d .
H7C H 0.2979 -0.1950 0.7685 0.067 Uiso 1 1 calc R
H7D H 0.2646 -0.2970 0.7748 0.067 Uiso 1 1 calc R
N8 N 0.3400(6) -0.3777(12) 0.7162(3) 0.046(4) Uani 1 1 d .
H8C H 0.3310 -0.4512 0.7118 0.055 Uiso 1 1 calc R
H8D H 0.3603 -0.3520 0.7005 0.055 Uiso 1 1 calc R
N15 N -0.0963(10) 0.4054(18) 0.6031(5) 0.1106(7) Uani 1 1 d U
H15C H -0.1244 0.4359 0.6136 0.133 Uiso 1 1 calc R
H15D H -0.0967 0.3298 0.6060 0.133 Uiso 1 1 calc R
N16 N 0.0269(5) 0.2839(10) 0.6035(3) 0.038(3) Uani 1 1 d U
H16C H 0.0010 0.2363 0.6086 0.046 Uiso 1 1 calc R
H16D H 0.0587 0.2600 0.5965 0.046 Uiso 1 1 calc R
N17 N 0.3323(5) 0.4822(10) 0.4441(3) 0.028(3) Uani 1 1 d .
H17C H 0.2934 0.4756 0.4432 0.034 Uiso 1 1 calc R
H17D H 0.3582 0.4618 0.4622 0.034 Uiso 1 1 calc R
N18 N 0.2852(7) 0.4675(12) 0.3607(4) 0.058(5) Uani 1 1 d .
H18C H 0.2994 0.4001 0.3650 0.070 Uiso 1 1 calc R
H18D H 0.2577 0.4806 0.3425 0.070 Uiso 1 1 calc R
C1 C -0.0180(7) 0.7352(12) -0.0060(4) 0.038(4) Uani 1 1 d .
H1A H -0.0050 0.8086 -0.0128 0.045 Uiso 1 1 calc R
H1B H -0.0329 0.7450 0.0150 0.045 Uiso 1 1 calc R
C2 C -0.0691(7) 0.6894(13) -0.0338(5) 0.047(5) Uani 1 1 d .
H2A H -0.1063 0.7336 -0.0350 0.057 Uiso 1 1 calc R
H2B H -0.0574 0.6930 -0.0558 0.057 Uiso 1 1 calc R
C3 C 0.5735(8) 0.6249(13) 0.0545(4) 0.046(5) Uani 1 1 d .
H3A H 0.6129 0.6613 0.0628 0.056 Uiso 1 1 calc R
H3B H 0.5576 0.5994 0.0740 0.056 Uiso 1 1 calc R
C4 C 0.5280(7) 0.7088(13) 0.0327(4) 0.037(4) Uani 1 1 d .
H4A H 0.5183 0.7696 0.0470 0.044 Uiso 1 1 calc R
H4B H 0.5464 0.7418 0.0149 0.044 Uiso 1 1 calc R
C5 C 0.1755(8) -0.2562(16) 0.6496(4) 0.056(5) Uani 1 1 d .
H5A H 0.1495 -0.3040 0.6328 0.068 Uiso 1 1 calc R
H5B H 0.1821 -0.1853 0.6386 0.068 Uiso 1 1 calc R
C6 C 0.1444(9) -0.2335(18) 0.6786(5) 0.063(6) Uani 1 1 d .
H6A H 0.1148 -0.1727 0.6722 0.076 Uiso 1 1 calc R
H6B H 0.1219 -0.3007 0.6828 0.076 Uiso 1 1 calc R
C7 C 0.3506(12) -0.331(2) 0.7725(7) 0.106(7) Uani 1 1 d U
H7A H 0.3794 -0.2827 0.7877 0.127 Uiso 1 1 calc R
H7B H 0.3435 -0.3966 0.7859 0.127 Uiso 1 1 calc R
C8 C 0.3779(12) -0.367(2) 0.7494(6) 0.123(10) Uani 1 1 d .
H8A H 0.3960 -0.4401 0.7563 0.148 Uiso 1 1 calc R
H8B H 0.4112 -0.3151 0.7481 0.148 Uiso 1 1 calc R
C15 C -0.0366(5) 0.4486(16) 0.6184(5) 0.072(4) Uani 1 1 d DU
H15A H -0.0300 0.4365 0.6429 0.086 Uiso 1 1 calc R
H15B H -0.0370 0.5298 0.6147 0.086 Uiso 1 1 calc R
C16 C 0.0174(7) 0.4007(16) 0.6065(6) 0.076(4) Uani 1 1 d DU
H16A H 0.0167 0.4335 0.5842 0.091 Uiso 1 1 calc R
H16B H 0.0538 0.4302 0.6218 0.091 Uiso 1 1 calc R
C17 C 0.3543(7) 0.5287(14) 0.4146(4) 0.037(4) Uani 1 1 d .
H17A H 0.3795 0.5946 0.4223 0.045 Uiso 1 1 calc R
H17B H 0.3808 0.4725 0.4074 0.045 Uiso 1 1 calc R
C18 C 0.3081(8) 0.5615(14) 0.3848(4) 0.046(4) Uani 1 1 d U
H18A H 0.3252 0.6199 0.3725 0.055 Uiso 1 1 calc R
H18B H 0.2734 0.5943 0.3926 0.055 Uiso 1 1 calc R
O1W O 0.5374(4) -0.1227(10) 0.6277(3) 0.048(3) Uani 1 1 d .
O2W O 0.2149(8) -0.4784(14) 0.7302(3) 0.100(6) Uani 1 1 d .
O3W O 0.4321(5) 0.5045(12) 0.4992(4) 0.080(5) Uani 1 1 d .
O4W O 0.3957(7) -0.3191(12) 0.5567(4) 0.105(5) Uani 1 1 d .
O5W O 0.5344(8) -0.2412(15) 0.6813(4) 0.110 Uiso 1 1 d .
O6W O -0.5037(8) 0.5364(18) 0.3073(5) 0.144(8) Uani 1 1 d .
O7W O -0.2112(13) 1.053(2) 0.7896(7) 0.077(7) Uani 0.50 1 d PU
O8W O -0.4857(12) 0.676(2) 0.2280(7) 0.079(7) Uani 0.50 1 d PU

loop_
_atom_site_aniso_label
_atom_site_aniso_U_11
_atom_site_aniso_U_22
_atom_site_aniso_U_33
_atom_site_aniso_U_23
_atom_site_aniso_U_13
_atom_site_aniso_U_12
W1 0.0212(3) 0.0172(3) 0.0150(3) -0.0012(2) 0.0062(2) -0.0013(2)
W2 0.0185(3) 0.0149(3) 0.0119(3) -0.0026(2) 0.0012(2) -0.0003(2)
W3 0.0222(3) 0.0186(3) 0.0147(3) -0.0060(2) 0.0040(2) 0.0005(2)
W4 0.0223(3) 0.0134(3) 0.0103(2) -0.0011(2) 0.0018(2) -0.0023(2)
W5 0.0271(3) 0.0154(3) 0.0133(3) -0.0053(2) 0.0039(2) -0.0031(2)
W6 0.0187(3) 0.0172(3) 0.0165(3) -0.0033(2) 0.0034(2) -0.0040(2)
W7 0.0255(3) 0.0214(3) 0.0085(2) -0.0047(2) 0.0005(2) -0.0017(2)
W8 0.0213(3) 0.0244(3) 0.0105(3) -0.0032(2) -0.0026(2) 0.0009(2)
W9 0.0297(3) 0.0194(3) 0.0085(2) 0.0003(2) 0.0007(2) -0.0022(2)
W10 0.0176(3) 0.0161(3) 0.0101(2) -0.0019(2) 0.0010(2) 0.0015(2)
W11 0.0215(3) 0.0119(3) 0.0095(2) -0.0007(2) 0.0018(2) -0.0006(2)
W12 0.0346(3) 0.0242(3) 0.0117(3) -0.0060(2) 0.0008(2) -0.0005(3)
W13 0.0242(3) 0.0311(3) 0.0123(3) -0.0015(2) -0.0030(2) -0.0049(2)
W14 0.0343(3) 0.0334(3) 0.0090(3) 0.0012(2) -0.0008(2) -0.0016(3)
W15 0.0194(3) 0.0257(3) 0.0163(3) 0.0042(2) -0.0003(2) 0.0033(2)
W16 0.0264(3) 0.0257(3) 0.0144(3) 0.0088(2) -0.0012(2) 0.0020(2)
W17 0.0251(3) 0.0163(3) 0.0152(3) 0.0031(2) -0.0021(2) 0.0019(2)
W18 0.0270(3) 0.0299(3) 0.0128(3) 0.0046(2) 0.0034(2) 0.0006(2)
W19 0.0218(3) 0.0193(3) 0.0127(3) 0.0032(2) -0.0005(2) -0.0014(2)
W20 0.0238(3) 0.0247(3) 0.0148(3) -0.0010(2) 0.0042(2) 0.0030(2)
W21 0.0248(3) 0.0140(3) 0.0106(3) -0.0016(2) 0.0015(2) 0.0016(2)
W22 0.0198(3) 0.0195(3) 0.0102(3) -0.0001(2) 0.0011(2) -0.0015(2)
Sm1 0.0202(3) 0.0135(3) 0.0090(3) -0.0003(3) 0.0007(3) 0.0010(3)
Cu1 0.0238(12) 0.0224(13) 0.0243(13) -0.0001(10) -0.0004(11) -0.0061(10)
Cu2 0.0316(13) 0.0313(14) 0.0225(13) 0.0035(11) 0.0034(11) 0.0110(11)
Cu3 0.0379(10) 0.0373(11) 0.0232(9) -0.0080(8) 0.0052(8) 0.0022(8)
Cu4 0.0938(19) 0.0654(16) 0.0447(15) 0.0121(12) -0.0063(14) 0.0124(14)
N9 0.103(12) 0.058(10) 0.035(8) 0.032(7) 0.027(8) 0.021(9)
N14 0.1147(10) 0.1102(10) 0.1011(10) 0.0007(10) 0.0096(10) 0.0001(10)
C13 0.068(2) 0.067(2) 0.067(3) 0.0006(16) 0.0139(16) 0.0000(16)
C14 0.073(6) 0.066(6) 0.072(6) 0.001(5) 0.018(5) 0.002(5)
Cu5 0.1149(9) 0.1105(9) 0.1013(9) 0.0007(9) 0.0095(9) 0.0002(9)
Si1 0.0164(17) 0.0107(17) 0.0079(16) 0.0002(13) 0.0028(14) -0.0041(13)
Si2 0.0205(17) 0.0141(18) 0.0070(16) 0.0025(14) 0.0049(15) 0.0008(14)
O1 0.037(5) 0.035(6) 0.031(5) 0.006(5) 0.020(5) -0.001(5)
O2 0.036(5) 0.033(6) 0.021(5) -0.003(4) 0.006(5) 0.003(5)
O3 0.028(5) 0.015(5) 0.036(6) -0.009(4) 0.010(5) 0.002(4)
O4 0.025(5) 0.016(5) 0.026(5) 0.008(4) 0.009(4) -0.007(4)
O5 0.046(6) 0.020(5) 0.019(5) -0.004(4) 0.002(5) -0.008(4)
O6 0.036(5) 0.036(6) 0.030(5) -0.017(5) 0.015(5) 0.001(5)
O7 0.021(5) 0.043(6) 0.019(5) -0.015(4) 0.000(4) 0.001(4)
O8 0.034(6) 0.039(6) 0.020(5) -0.012(5) -0.013(5) 0.008(5)
O9 0.050(6) 0.018(5) 0.027(5) -0.012(4) 0.014(5) -0.012(4)
O10 0.026(5) 0.024(5) 0.024(5) -0.004(4) 0.001(4) 0.004(4)
O11 0.041(6) 0.019(5) 0.023(5) 0.002(4) 0.002(5) -0.003(4)
O12 0.014(4) 0.028(5) 0.020(5) -0.006(4) 0.001(4) 0.001(4)
O13 0.029(5) 0.017(5) 0.010(4) -0.005(4) 0.000(4) 0.002(4)
O14 0.021(4) 0.009(4) 0.017(5) 0.007(4) -0.002(4) -0.002(3)
O15 0.031(5) 0.021(5) 0.014(5) 0.000(4) 0.006(4) -0.003(4)
O16 0.025(5) 0.009(4) 0.032(5) -0.003(4) 0.012(4) -0.003(4)
O17 0.023(5) 0.018(5) 0.022(5) 0.000(4) 0.006(4) -0.005(4)
O18 0.022(4) 0.012(4) 0.022(5) 0.000(4) 0.005(4) 0.006(4)
O19 0.021(5) 0.013(5) 0.030(5) -0.005(4) -0.002(4) 0.001(4)
O20 0.029(4) 0.020(4) 0.016(4) -0.010(3) 0.010(4) 0.000(4)
O21 0.016(4) 0.024(5) 0.018(5) -0.012(4) 0.003(4) -0.009(4)
O22 0.025(5) 0.028(5) 0.008(4) -0.001(4) -0.005(4) 0.002(4)
O23 0.026(5) 0.039(6) 0.005(4) -0.001(4) 0.005(4) -0.004(4)
O24 0.023(5) 0.030(5) 0.014(5) -0.003(4) -0.003(4) 0.001(4)
O25 0.026(4) 0.021(4) 0.008(4) -0.002(3) -0.005(4) -0.001(4)
O26 0.020(4) 0.015(5) 0.023(5) -0.003(4) 0.007(4) 0.002(4)
O27 0.022(4) 0.033(5) 0.013(4) -0.004(4) -0.002(4) -0.001(4)
O28 0.028(5) 0.018(5) 0.018(5) -0.003(4) -0.005(4) -0.001(4)
O29 0.008(4) 0.029(5) 0.016(4) -0.008(4) 0.005(4) -0.005(4)
O30 0.026(5) 0.029(5) 0.012(4) -0.005(4) 0.011(4) -0.006(4)
O31 0.032(5) 0.015(5) 0.022(5) -0.006(4) 0.009(4) -0.007(4)
O32 0.033(5) 0.027(5) 0.010(4) 0.004(4) 0.006(4) 0.006(4)
O33 0.010(4) 0.029(5) 0.011(4) -0.004(4) -0.004(4) -0.004(4)
O34 0.019(4) 0.015(5) 0.010(4) 0.003(4) -0.002(4) -0.003(4)
O35 0.028(5) 0.024(5) 0.017(5) -0.003(4) 0.005(4) -0.006(4)
O36 0.015(4) 0.021(5) 0.007(4) -0.001(4) -0.003(4) -0.001(4)
O37 0.009(3) 0.011(3) 0.010(3) -0.004(3) -0.002(3) -0.002(3)
O38 0.023(4) 0.012(4) 0.009(4) 0.002(3) 0.002(4) 0.002(4)
O39 0.015(4) 0.016(4) 0.012(4) 0.002(4) 0.002(4) -0.008(3)
O40 0.053(6) 0.028(6) 0.018(5) -0.010(4) 0.000(5) 0.002(5)
O41 0.037(6) 0.046(7) 0.028(6) 0.001(5) -0.005(5) -0.014(5)
O42 0.047(6) 0.051(7) 0.019(6) 0.000(5) -0.005(5) 0.001(5)
O43 0.027(5) 0.029(5) 0.025(5) 0.011(4) -0.001(4) 0.008(4)
O44 0.033(5) 0.048(7) 0.021(5) 0.000(5) 0.012(5) -0.006(5)
O45 0.050(6) 0.028(6) 0.023(5) -0.006(4) -0.002(5) -0.016(5)
O46 0.029(5) 0.040(6) 0.034(6) 0.009(5) 0.010(5) -0.008(5)
O47 0.027(5) 0.027(6) 0.034(6) 0.008(5) -0.006(5) -0.001(4)
O48 0.036(6) 0.038(6) 0.020(5) 0.003(4) 0.001(5) 0.009(5)
O49 0.021(5) 0.028(5) 0.029(5) -0.012(4) 0.011(4) 0.003(4)
O50 0.037(5) 0.033(6) 0.018(5) 0.003(4) 0.007(5) -0.006(5)
O51 0.033(5) 0.035(6) 0.014(5) 0.002(4) 0.007(4) -0.002(4)
O52 0.031(5) 0.014(5) 0.021(5) 0.005(4) 0.002(4) -0.005(4)
O53 0.021(5) 0.038(6) 0.018(5) 0.007(4) 0.000(4) 0.001(4)
O54 0.036(5) 0.028(5) 0.017(5) -0.002(4) 0.005(4) 0.004(4)
O55 0.033(5) 0.018(5) 0.005(4) 0.000(4) -0.002(4) 0.004(4)
O56 0.016(4) 0.037(6) 0.009(4) -0.006(4) -0.002(4) 0.005(4)
O57 0.023(5) 0.019(5) 0.017(5) -0.004(4) 0.003(4) -0.001(4)
O58 0.033(5) 0.021(5) 0.018(5) 0.001(4) -0.002(4) 0.006(4)
O59 0.031(5) 0.013(5) 0.015(5) -0.002(4) 0.002(4) 0.000(4)
O60 0.044(6) 0.018(5) 0.015(5) -0.005(4) 0.012(4) 0.002(4)
O61 0.040(5) 0.028(5) 0.017(5) -0.001(4) 0.013(4) 0.006(4)
O62 0.015(4) 0.016(5) 0.023(5) 0.004(4) -0.005(4) 0.002(4)
O63 0.025(5) 0.020(5) 0.014(5) -0.003(4) -0.002(4) 0.001(4)
O64 0.020(5) 0.047(6) 0.024(5) 0.007(5) 0.002(4) 0.003(5)
O65 0.021(5) 0.033(5) 0.016(5) -0.008(4) -0.002(4) 0.004(4)
O66 0.016(4) 0.020(5) 0.012(4) 0.007(4) -0.002(4) -0.001(4)
O67 0.030(5) 0.025(5) 0.024(5) 0.007(4) 0.006(4) -0.011(4)
O68 0.019(4) 0.029(4) 0.005(4) -0.002(3) 0.000(3) -0.001(4)
O69 0.035(5) 0.030(6) 0.020(5) -0.004(4) 0.009(4) 0.001(4)
O70 0.037(5) 0.015(5) 0.016(5) -0.011(4) 0.006(4) -0.001(4)
O71 0.030(5) 0.036(6) 0.019(5) 0.005(4) -0.007(4) 0.004(5)
O72 0.023(2) 0.023(2) 0.021(2) -0.0011(16) 0.0024(15) -0.0005(16)
O73 0.026(5) 0.024(5) 0.021(5) 0.007(4) 0.001(4) -0.010(4)
O74 0.027(5) 0.030(5) 0.025(5) 0.002(4) 0.008(4) -0.017(4)
O75 0.023(5) 0.024(5) 0.013(5) 0.002(4) 0.004(4) 0.001(4)
O76 0.011(4) 0.018(5) 0.008(4) -0.005(4) -0.006(4) 0.002(3)
O77 0.032(5) 0.015(5) 0.012(5) 0.003(4) -0.003(4) -0.004(4)
O78 0.026(5) 0.018(5) 0.003(4) 0.003(3) 0.003(4) 0.005(4)
N1 0.018(6) 0.056(8) 0.007(5) -0.009(5) 0.000(5) -0.011(6)
N2 0.020(6) 0.029(7) 0.027(7) 0.004(5) -0.003(5) -0.013(5)
N3 0.028(6) 0.025(6) 0.023(6) 0.009(5) 0.002(5) 0.011(5)
N4 0.041(7) 0.031(7) 0.026(7) 0.000(5) 0.012(6) 0.013(6)
N5 0.042(7) 0.029(7) 0.024(7) -0.009(5) 0.007(6) 0.009(6)
N6 0.045(9) 0.106(13) 0.047(9) -0.036(9) 0.012(8) 0.016(9)
N7 0.059(9) 0.079(11) 0.032(8) 0.006(8) 0.013(7) -0.004(9)
N8 0.049(8) 0.049(9) 0.036(8) -0.004(7) -0.002(7) 0.018(7)
N15 0.1145(11) 0.1102(11) 0.1012(11) 0.0007(11) 0.0095(11) 0.0001(11)
N16 0.023(6) 0.030(7) 0.065(8) 0.003(6) 0.016(6) -0.004(5)
N17 0.014(5) 0.040(7) 0.030(7) -0.001(6) 0.001(5) 0.008(5)
N18 0.063(10) 0.048(9) 0.049(9) -0.028(7) -0.020(8) 0.001(8)
C1 0.053(10) 0.009(7) 0.054(10) -0.010(7) 0.018(9) -0.001(7)
C2 0.035(9) 0.035(10) 0.068(13) 0.005(9) 0.000(9) -0.005(8)
C3 0.072(12) 0.027(9) 0.041(10) -0.006(8) 0.015(9) 0.018(8)
C4 0.051(10) 0.033(9) 0.026(8) -0.004(7) 0.008(8) 0.005(8)
C5 0.070(12) 0.068(13) 0.032(10) 0.000(9) 0.014(9) -0.025(10)
C6 0.056(12) 0.080(15) 0.051(12) 0.017(11) 0.006(10) 0.009(11)
C7 0.099(10) 0.119(10) 0.099(10) -0.005(8) 0.019(7) 0.010(8)
C8 0.16(2) 0.121(18) 0.058(14) -0.054(13) -0.049(15) 0.102(16)
C15 0.070(6) 0.056(6) 0.085(7) -0.004(6) 0.006(6) 0.000(5)
C16 0.068(7) 0.060(7) 0.095(8) 0.000(7) 0.007(7) -0.010(7)
C17 0.049(9) 0.043(10) 0.022(8) 0.000(7) 0.012(7) -0.010(8)
C18 0.060(7) 0.037(7) 0.038(7) -0.007(6) 0.005(6) -0.004(6)
O1W 0.025(5) 0.064(8) 0.052(7) -0.004(6) 0.003(6) 0.010(5)
O2W 0.146(13) 0.124(13) 0.031(8) 0.005(8) 0.020(8) -0.063(11)
O3W 0.031(6) 0.092(10) 0.114(11) 0.056(8) 0.010(7) -0.021(6)
O4W 0.115(10) 0.049(9) 0.190(14) 0.025(9) 0.123(10) 0.002(8)
O6W 0.099(13) 0.165(19) 0.135(17) -0.001(14) -0.050(13) -0.032(13)
O7W 0.085(9) 0.082(10) 0.072(10) 0.000(7) 0.035(7) 0.007(7)
O8W 0.066(9) 0.088(10) 0.078(10) -0.019(8) 0.009(7) 0.006(7)

loop_
_atom_type_symbol
_atom_type_description
_atom_type_scat_dispersion_real
_atom_type_scat_dispersion_imag
_atom_type_scat_source
C C 0.0033 0.0016 'International Tables Vol C Tables 4.2.6.8 and 6.1.1.4'
H H 0.0000 0.0000 'International Tables Vol C Tables 4.2.6.8 and 6.1.1.4'
N N 0.0061 0.0033 'International Tables Vol C Tables 4.2.6.8 and 6.1.1.4'
O O 0.0106 0.0060 'International Tables Vol C Tables 4.2.6.8 and 6.1.1.4'
Si Si 0.0817 0.0704 'International Tables Vol C Tables 4.2.6.8 and 6.1.1.4'
Cu Cu 0.3201 1.2651 'International Tables Vol C Tables 4.2.6.8 and 6.1.1.4'
Sm Sm -0.1638 3.4418 'International Tables Vol C Tables 4.2.6.8 and 6.1.1.4'
W W -0.8490 6.8722 'International Tables Vol C Tables 4.2.6.8 and 6.1.1.4'

loop_
_geom_angle_atom_site_label_1
_geom_angle_atom_site_label_2
_geom_angle_atom_site_label_3
_geom_angle
_geom_angle_site_symmetry_1
_geom_angle_site_symmetry_3
O1 W1 O14 102.2(4) . .
O1 W1 O20 100.8(4) . .
O14 W1 O20 87.4(3) . .
O1 W1 O15 99.5(4) . .
O14 W1 O15 158.2(4) . .
O20 W1 O15 88.6(3) . .
O1 W1 O12 99.1(4) . .
O14 W1 O12 90.1(3) . .
O20 W1 O12 160.0(4) . .
O15 W1 O12 86.4(4) . .
O1 W1 O36 170.3(4) . .
O14 W1 O36 83.2(3) . .
O20 W1 O36 87.5(3) . .
O15 W1 O36 75.3(3) . .
O12 W1 O36 72.6(3) . .
O30 W2 O2 102.9(4) . .
O30 W2 O17 94.3(4) . .
O2 W2 O17 101.4(4) . .
O30 W2 O12 94.6(4) . .
O2 W2 O12 98.7(4) . .
O17 W2 O12 155.6(3) . .
O30 W2 O26 165.3(3) . .
O2 W2 O26 91.8(4) . .
O17 W2 O26 83.2(3) . .
O12 W2 O26 82.5(3) . .
O30 W2 O36 93.7(3) . .
O2 W2 O36 162.3(4) . .
O17 W2 O36 83.1(3) . .
O12 W2 O36 73.6(3) . .
O26 W2 O36 71.6(3) . .
O3 W3 O26 101.7(4) . .
O3 W3 O19 100.8(4) . .
O26 W3 O19 89.8(4) . .
O3 W3 O15 98.7(4) . .
O26 W3 O15 90.6(4) . .
O19 W3 O15 160.0(4) . .
O3 W3 O29 101.7(4) . .
O26 W3 O29 156.5(4) . .
O19 W3 O29 84.8(3) . .
O15 W3 O29 87.0(3) . .
O3 W3 O36 171.9(3) . .
O26 W3 O36 74.4(3) . .
O19 W3 O36 86.4(3) . .
O15 W3 O36 74.5(3) . .
O29 W3 O36 82.4(3) . .
O4 W4 O21 103.3(4) . .
O4 W4 O17 101.4(4) . .
O21 W4 O17 94.9(4) . .
O4 W4 O34 99.2(4) . .
O21 W4 O34 95.1(4) . .
O17 W4 O34 154.3(3) . .
O4 W4 O28 91.3(4) . .
O21 W4 O28 165.4(4) . .
O17 W4 O28 82.2(3) . .
O34 W4 O28 82.2(3) . .
O4 W4 O37 162.1(3) . .
O21 W4 O37 93.6(3) . .
O17 W4 O37 82.7(3) . .
O34 W4 O37 73.1(3) . .
O28 W4 O37 71.9(3) . .
O5 W5 O28 102.7(4) . .
O5 W5 O19 100.8(4) . .
O28 W5 O19 92.4(4) . .
O5 W5 O31 98.7(4) . .
O28 W5 O31 89.4(4) . .
O19 W5 O31 159.5(4) . .
O5 W5 O35 100.4(4) . .
O28 W5 O35 156.9(4) . .
O19 W5 O35 84.8(4) . .
O31 W5 O35 85.5(4) . .
O5 W5 O37 171.8(4) . .
O28 W5 O37 74.8(3) . .
O19 W5 O37 87.1(3) . .
O31 W5 O37 73.7(3) . .
O35 W5 O37 82.1(3) . .
O6 W6 O13 102.9(4) . .
O6 W6 O33 102.1(4) . .
O13 W6 O33 86.8(3) . .
O6 W6 O31 99.6(4) . .
O13 W6 O31 88.8(4) . .
O33 W6 O31 158.3(4) . .
O6 W6 O34 98.4(4) . .
O13 W6 O34 158.7(4) . .
O33 W6 O34 88.8(3) . .
O31 W6 O34 87.6(3) . .
O6 W6 O37 169.6(4) . .
O13 W6 O37 86.4(3) . .
O33 W6 O37 82.9(3) . .
O31 W6 O37 75.6(3) . .
O34 W6 O37 72.3(3) . .
O7 W7 O35 100.1(4) . .
O7 W7 O29 100.9(4) . .
O35 W7 O29 86.0(4) . .
O7 W7 O27 100.5(4) . .
O35 W7 O27 89.5(4) . .
O29 W7 O27 158.6(3) . .
O7 W7 O23 100.6(4) . .
O35 W7 O23 159.3(4) . .
O29 W7 O23 88.8(4) . .
O27 W7 O23 88.0(4) . .
O7 W7 O38 173.0(4) . .
O35 W7 O38 84.8(3) . .
O29 W7 O38 84.4(3) . .
O27 W7 O38 74.4(3) . .
O23 W7 O38 74.7(3) . .
O8 W8 O24 102.5(4) . .
O8 W8 O13 103.6(4) . .
O24 W8 O13 88.9(4) . .
O8 W8 O32 95.9(4) . .
O24 W8 O32 92.8(4) . .
O13 W8 O32 159.5(4) . .
O8 W8 O27 100.0(4) . .
O24 W8 O27 157.5(4) . .
O13 W8 O27 85.9(4) . .
O32 W8 O27 84.7(4) . .
O8 W8 O38 168.4(4) . .
O24 W8 O38 84.8(3) . .
O13 W8 O38 85.4(3) . .
O32 W8 O38 74.5(3) . .
O27 W8 O38 73.0(3) . .
O9 W9 O22 103.2(4) . .
O9 W9 O20 100.7(4) . .
O22 W9 O20 88.2(4) . .
O9 W9 O32 98.8(4) . .
O22 W9 O32 92.7(4) . .
O20 W9 O32 159.7(4) . .
O9 W9 O23 98.7(4) . .
O22 W9 O23 158.1(4) . .
O20 W9 O23 86.7(3) . .
O32 W9 O23 84.8(4) . .
O9 W9 O38 169.5(4) . .
O22 W9 O38 84.9(3) . .
O20 W9 O38 86.1(3) . .
O32 W9 O38 73.8(3) . .
O23 W9 O38 73.4(3) . .
O10 W10 O18 102.0(4) . .
O10 W10 O16 97.6(4) . .
O18 W10 O16 95.4(4) . .
O10 W10 O33 99.0(4) . .
O18 W10 O33 96.7(3) . .
O16 W10 O33 156.8(4) . .
O10 W10 O24 92.8(4) . .
O18 W10 O24 165.2(4) . .
O16 W10 O24 83.1(4) . .
O33 W10 O24 80.2(3) . .
O10 W10 O39 169.7(4) . .
O18 W10 O39 85.4(3) . .
O16 W10 O39 74.3(3) . .
O33 W10 O39 87.1(3) . .
O24 W10 O39 80.1(3) . .
O11 W11 O25 102.5(4) . .
O11 W11 O14 100.1(4) . .
O25 W11 O14 95.0(4) . .
O11 W11 O16 97.8(4) . .
O25 W11 O16 95.6(4) . .
O14 W11 O16 156.6(3) . .
O11 W11 O22 91.5(4) . .
O25 W11 O22 165.7(4) . .
O14 W11 O22 79.7(3) . .
O16 W11 O22 84.9(4) . .
O11 W11 O39 168.9(4) . .
O25 W11 O39 85.3(3) . .
O14 W11 O39 86.8(3) . .
O16 W11 O39 73.4(3) . .
O22 W11 O39 81.2(3) . .
O40 W12 O73 102.7(4) . .
O40 W12 O65 99.6(4) . .
O73 W12 O65 92.7(4) . .
O40 W12 O60 101.7(4) . .
O73 W12 O60 87.3(4) . .
O65 W12 O60 158.1(4) . .
O40 W12 O51 99.7(4) . .
O73 W12 O51 157.5(4) . .
O65 W12 O51 85.8(4) . .
O60 W12 O51 85.9(4) . .
O40 W12 O75 170.2(4) . .
O73 W12 O75 85.5(3) . .
O65 W12 O75 74.4(3) . .
O60 W12 O75 83.8(3) . .
O51 W12 O75 72.4(3) . .
O41 W13 O52 100.9(4) . .
O41 W13 O53 103.2(4) . .
O52 W13 O53 89.9(4) . .
O41 W13 O65 97.8(4) . .
O52 W13 O65 90.6(4) . .
O53 W13 O65 158.5(4) . .
O41 W13 O72 101.2(4) . .
O52 W13 O72 157.8(4) . .
O53 W13 O72 86.0(4) . .
O65 W13 O72 85.5(4) . .
O41 W13 O75 169.0(4) . .
O52 W13 O75 85.5(3) . .
O53 W13 O75 85.6(3) . .
O65 W13 O75 73.1(3) . .
O72 W13 O75 72.5(3) . .
O42 W14 O51 100.0(4) . .
O42 W14 O72 99.6(4) . .
O51 W14 O72 89.3(4) . .
O42 W14 O61 101.4(4) . .
O51 W14 O61 89.2(4) . .
O72 W14 O61 158.9(4) . .
O42 W14 O64 100.0(4) . .
O51 W14 O64 160.0(4) . .
O72 W14 O64 89.5(4) . .
O61 W14 O64 84.8(4) . .
O42 W14 O75 171.8(4) . .
O51 W14 O75 74.3(3) . .
O72 W14 O75 74.8(3) . .
O61 W14 O75 84.5(3) . .
O64 W14 O75 86.1(3) . .
O43 W15 O56 103.6(4) . .
O43 W15 O53 102.1(4) . .
O56 W15 O53 87.5(4) . .
O43 W15 O58 97.9(4) . .
O56 W15 O58 89.5(4) . .
O53 W15 O58 159.9(4) . .
O43 W15 O71 99.4(4) . .
O56 W15 O71 157.0(4) . .
O53 W15 O71 87.6(4) . .
O58 W15 O71 87.3(4) . .
O43 W15 O76 169.5(4) . .
O56 W15 O76 83.2(3) . .
O53 W15 O76 86.1(3) . .
O58 W15 O76 73.8(3) . .
O71 W15 O76 74.1(3) . .
O44 W16 O54 100.9(4) . .
O44 W16 O71 100.1(4) . .
O54 W16 O71 90.0(4) . .
O44 W16 O64 100.5(4) . .
O54 W16 O64 158.5(4) . .
O71 W16 O64 87.4(4) . .
O44 W16 O69 100.7(4) . .
O54 W16 O69 90.7(4) . .
O71 W16 O69 158.6(4) . .
O64 W16 O69 84.1(4) . .
O44 W16 O76 172.1(4) . .
O54 W16 O76 74.7(3) . .
O71 W16 O76 73.5(3) . .
O64 W16 O76 84.2(3) . .
O69 W16 O76 86.1(3) . .
O45 W17 O57 104.6(4) . .
O45 W17 O58 100.0(4) . .
O57 W17 O58 95.5(4) . .
O45 W17 O59 98.2(4) . .
O57 W17 O59 94.1(4) . .
O58 W17 O59 156.6(4) . .
O45 W17 O54 91.3(4) . .
O57 W17 O54 164.0(4) . .
O58 W17 O54 83.0(4) . .
O59 W17 O54 82.0(3) . .
O45 W17 O76 161.5(4) . .
O57 W17 O76 93.4(3) . .
O58 W17 O76 73.5(3) . .
O59 W17 O76 84.6(3) . .
O54 W17 O76 70.9(3) . .
O46 W18 O67 100.8(4) . .
O46 W18 O69 101.4(4) . .
O67 W18 O69 90.6(4) . .
O46 W18 O61 101.1(4) . .
O67 W18 O61 158.1(4) . .
O69 W18 O61 86.1(4) . .
O46 W18 O74 98.5(4) . .
O67 W18 O74 88.6(4) . .
O69 W18 O74 160.0(4) . .
O61 W18 O74 87.3(4) . .
O46 W18 O77 172.5(4) . .
O67 W18 O77 74.5(3) . .
O69 W18 O77 84.8(3) . .
O61 W18 O77 83.6(3) . .
O74 W18 O77 75.7(3) . .
O47 W19 O55 103.7(4) . .
O47 W19 O59 98.6(4) . .
O55 W19 O59 93.5(4) . .
O47 W19 O62 99.8(4) . .
O55 W19 O62 94.0(4) . .
O59 W19 O62 157.9(3) . .
O47 W19 O67 90.7(4) . .
O55 W19 O67 165.6(4) . .
O59 W19 O67 84.5(4) . .
O62 W19 O67 83.1(4) . .
O47 W19 O77 163.2(4) . .
O55 W19 O77 92.5(3) . .
O59 W19 O77 84.5(3) . .
O62 W19 O77 74.4(3) . .
O67 W19 O77 73.1(3) . .
O48 W20 O60 101.2(4) . .
O48 W20 O70 101.8(4) . .
O60 W20 O70 87.0(4) . .
O48 W20 O62 100.4(4) . .
O60 W20 O62 158.4(4) . .
O70 W20 O62 89.0(4) . .
O48 W20 O74 100.6(4) . .
O60 W20 O74 88.8(4) . .
O70 W20 O74 157.5(4) . .
O62 W20 O74 86.9(4) . .
O48 W20 O77 171.5(4) . .
O60 W20 O77 86.4(3) . .
O70 W20 O77 82.3(3) . .
O62 W20 O77 72.0(3) . .
O74 W20 O77 75.5(3) . .
O49 W21 O63 101.2(4) . .
O49 W21 O70 100.7(4) . .
O63 W21 O70 97.0(4) . .
O49 W21 O66 96.6(4) . .
O63 W21 O66 95.6(4) . .
O70 W21 O66 156.2(3) . .
O49 W21 O73 91.7(4) . .
O63 W21 O73 167.1(4) . .
O70 W21 O73 80.0(3) . .
O66 W21 O73 83.3(3) . .
O49 W21 O78 168.5(4) . .
O63 W21 O78 86.0(3) . .
O70 W21 O78 87.3(3) . .
O66 W21 O78 73.5(3) . .
O73 W21 O78 81.4(3) . .
O50 W22 O68 101.8(4) . .
O50 W22 O56 100.1(4) . .
O68 W22 O56 94.9(4) . .
O50 W22 O66 97.7(4) . .
O68 W22 O66 96.0(4) . .
O56 W22 O66 156.8(4) . .
O50 W22 O52 92.0(4) . .
O68 W22 O52 166.2(4) . .
O56 W22 O52 81.4(3) . .
O66 W22 O52 83.1(3) . .
O50 W22 O78 169.6(4) . .
O68 W22 O78 85.3(3) . .
O56 W22 O78 86.7(3) . .
O66 W22 O78 73.8(3) . .
O52 W22 O78 81.2(3) . .
O25 Sm1 O68 77.8(3) . .
O25 Sm1 O18 73.5(3) . .
O68 Sm1 O18 144.4(3) . .
O25 Sm1 O57 147.0(3) . .
O68 Sm1 O57 73.8(3) . .
O18 Sm1 O57 138.8(3) . .
O25 Sm1 O21 114.1(3) . .
O68 Sm1 O21 139.7(3) . .
O18 Sm1 O21 72.9(3) . .
O57 Sm1 O21 79.1(3) . .
O25 Sm1 O55 139.5(3) . .
O68 Sm1 O55 114.1(3) . .
O18 Sm1 O55 77.2(3) . .
O57 Sm1 O55 69.5(3) . .
O21 Sm1 O55 82.5(3) . .
O25 Sm1 O63 72.5(3) . .
O68 Sm1 O63 73.2(3) . .
O18 Sm1 O63 78.2(3) . .
O57 Sm1 O63 114.0(3) . .
O21 Sm1 O63 146.4(3) . .
O55 Sm1 O63 74.6(3) . .
O25 Sm1 O30 73.8(3) . .
O68 Sm1 O30 77.2(3) . .
O18 Sm1 O30 113.7(3) . .
O57 Sm1 O30 83.6(3) . .
O21 Sm1 O30 70.5(3) . .
O55 Sm1 O30 145.1(3) . .
O63 Sm1 O30 138.8(3) . .
N2 Cu1 N2 180.0(8) 3_565 .
N2 Cu1 N1 84.8(4) 3_565 3_565
N2 Cu1 N1 95.2(4) . 3_565
N2 Cu1 N1 95.2(4) 3_565 .
N2 Cu1 N1 84.8(4) . .
N1 Cu1 N1 180.0(6) 3_565 .
N3 Cu2 N3 180.0(7) . 3_665
N3 Cu2 N4 94.5(4) . 3_665
N3 Cu2 N4 85.5(4) 3_665 3_665
N3 Cu2 N4 85.5(4) . .
N3 Cu2 N4 94.5(4) 3_665 .
N4 Cu2 N4 180.0(8) 3_665 .
N8 Cu3 N6 178.4(6) . .
N8 Cu3 N7 84.6(6) . .
N6 Cu3 N7 97.0(6) . .
N8 Cu3 N5 95.8(5) . .
N6 Cu3 N5 82.6(5) . .
N7 Cu3 N5 179.5(6) . .
N11 Cu4 N10 85.1 . .
N11 Cu4 N12 97.7 . .
N10 Cu4 N12 176.6 . .
N11 Cu4 N9 165.3 . .
N10 Cu4 N9 80.4 . .
N12 Cu4 N9 96.7 . .
N11 Cu4 O44 90.3(3) . .
N10 Cu4 O44 93.6(3) . .
N12 Cu4 O44 88.3(3) . .
N9 Cu4 O44 92.9(3) . .
C9 N9 Cu4 111.0 . .
C9 N9 H9C 109.4 . .
Cu4 N9 H9C 109.4 . .
C9 N9 H9D 109.4 . .
Cu4 N9 H9D 109.4 . .
H9C N9 H9D 108.0 . .
C10 N10 Cu4 108.6 . .
C10 N10 H10C 110.0 . .
Cu4 N10 H10C 110.0 . .
C10 N10 H10D 110.0 . .
Cu4 N10 H10D 110.0 . .
H10C N10 H10D 108.4 . .
N9 C9 C10 103.6 . .
N9 C9 H9A 111.0 . .
C10 C9 H9A 111.0 . .
N9 C9 H9B 111.0 . .
C10 C9 H9B 111.0 . .
H9A C9 H9B 109.0 . .
C9 C10 N10 105.7 . .
C9 C10 H10A 110.6 . .
N10 C10 H10A 110.6 . .
C9 C10 H10B 110.6 . .
N10 C10 H10B 110.6 . .
H10A C10 H10B 108.7 . .
C11 N11 Cu4 93.9 . .
C11 N11 H11C 112.9 . .
Cu4 N11 H11C 112.9 . .
C11 N11 H11D 112.9 . .
Cu4 N11 H11D 112.9 . .
H11C N11 H11D 110.4 . .
C12 N12 Cu4 102.7 . .
C12 N12 H12C 111.2 . .
Cu4 N12 H12C 111.2 . .
C12 N12 H12D 111.2 . .
Cu4 N12 H12D 111.2 . .
H12C N12 H12D 109.1 . .
N11 C11 C12 128.1 . .
N11 C11 H11A 105.3 . .
C12 C11 H11A 105.3 . .
N11 C11 H11B 105.3 . .
C12 C11 H11B 105.3 . .
H11A C11 H11B 106.0 . .
N12 C12 C11 109.4 . .
N12 C12 H12A 109.8 . .
C11 C12 H12A 109.8 . .
N12 C12 H12B 109.8 . .
C11 C12 H12B 109.8 . .
H12A C12 H12B 108.2 . .
C13 N13 H13C 120.0 . .
C13 N13 H13D 120.0 . .
H13C N13 H13D 120.0 . .
C14 N14 Cu5 129.4(2) . .
C14 N14 H14C 104.9 . .
Cu5 N14 H14C 104.9 . .
C14 N14 H14D 104.9 . .
Cu5 N14 H14D 104.9 . .
H14C N14 H14D 105.8 . .
N13 C13 C14 115.0 . .
N13 C13 H13A 108.5 . .
C14 C13 H13A 108.5 . .
N13 C13 H13B 108.5 . .
C14 C13 H13B 108.5 . .
H13A C13 H13B 107.5 . .
N14 C14 C13 106.0 . .
N14 C14 H14A 110.5 . .
C13 C14 H14A 110.5 . .
N14 C14 H14B 110.5 . .
C13 C14 H14B 110.5 . .
H14A C14 H14B 108.7 . .
N14 Cu5 N15 175.1(7) . .
N14 Cu5 O45 82.6(4) . .
N15 Cu5 O45 93.8(7) . .
O39 Si1 O37 110.8(4) . .
O39 Si1 O36 111.6(4) . .
O37 Si1 O36 108.0(4) . .
O39 Si1 O38 107.2(4) . .
O37 Si1 O38 110.2(4) . .
O36 Si1 O38 109.0(4) . .
O77 Si2 O78 111.5(4) . .
O77 Si2 O76 106.8(5) . .
O78 Si2 O76 111.3(4) . .
O77 Si2 O75 110.3(5) . .
O78 Si2 O75 107.4(5) . .
O76 Si2 O75 109.6(4) . .
W2 O12 W1 120.7(4) . .
W6 O13 W8 147.9(5) . .
W1 O14 W11 155.2(5) . .
W1 O15 W3 120.7(5) . .
W10 O16 W11 115.5(4) . .
W4 O17 W2 141.5(5) . .
W10 O18 Sm1 138.9(5) . .
W5 O19 W3 151.2(5) . .
W1 O20 W9 146.2(5) . .
W4 O21 Sm1 157.2(5) . .
W9 O22 W11 152.1(5) . .
W7 O23 W9 119.3(4) . .
W8 O24 W10 151.4(5) . .
W11 O25 Sm1 138.0(4) . .
W3 O26 W2 120.6(4) . .
W7 O27 W8 120.1(4) . .
W5 O28 W4 120.1(4) . .
W7 O29 W3 152.1(5) . .
W2 O30 Sm1 158.2(5) . .
W6 O31 W5 121.0(4) . .
W8 O32 W9 119.7(4) . .
W6 O33 W10 154.6(5) . .
W4 O34 W6 121.9(4) . .
W7 O35 W5 152.2(5) . .
Si1 O36 W2 122.8(4) . .
Si1 O36 W1 123.5(4) . .
W2 O36 W1 92.8(3) . .
Si1 O36 W3 125.4(4) . .
W2 O36 W3 93.3(3) . .
W1 O36 W3 89.5(3) . .
Si1 O37 W4 123.5(4) . .
Si1 O37 W6 124.2(4) . .
W4 O37 W6 92.5(3) . .
Si1 O37 W5 124.2(4) . .
W4 O37 W5 93.2(3) . .
W6 O37 W5 89.7(2) . .
Si1 O38 W7 124.7(4) . .
Si1 O38 W8 122.4(4) . .
W7 O38 W8 92.6(3) . .
Si1 O38 W9 123.8(4) . .
W7 O38 W9 92.6(3) . .
W8 O38 W9 91.7(3) . .
Si1 O39 W10 128.5(4) . .
Si1 O39 W11 127.8(5) . .
W10 O39 W11 94.1(3) . .
W16 O44 Cu4 146.5(5) . .
W17 O45 Cu5 126.4(5) . .
W14 O51 W12 120.9(5) . .
W13 O52 W22 149.7(5) . .
W15 O53 W13 147.2(5) . .
W16 O54 W17 121.0(5) . .
W19 O55 Sm1 159.5(5) . .
W15 O56 W22 154.5(5) . .
W17 O57 Sm1 159.0(5) . .
W15 O58 W17 120.6(5) . .
W19 O59 W17 139.5(5) . .
W20 O60 W12 148.6(5) . .
W14 O61 W18 151.9(5) . .
W19 O62 W20 121.1(4) . .
W21 O63 Sm1 138.1(4) . .
W16 O64 W14 151.7(5) . .
W12 O65 W13 121.1(5) . .
W22 O66 W21 115.0(4) . .
W18 O67 W19 119.0(4) . .
W22 O68 Sm1 138.3(4) . .
W18 O69 W16 151.6(5) . .
W20 O70 W21 155.9(5) . .
W16 O71 W15 122.0(5) . .
W14 O72 W13 120.9(4) . .
W12 O73 W21 151.3(5) . .
W18 O74 W20 120.2(5) . .
Si2 O75 W14 125.9(5) . .
Si2 O75 W12 124.0(4) . .
W14 O75 W12 92.3(3) . .
Si2 O75 W13 122.0(5) . .
W14 O75 W13 91.8(3) . .
W12 O75 W13 91.2(3) . .
Si2 O76 W17 122.8(4) . .
Si2 O76 W15 124.1(4) . .
W17 O76 W15 91.7(3) . .
Si2 O76 W16 125.1(4) . .
W17 O76 W16 93.4(3) . .
W15 O76 W16 90.3(3) . .
Si2 O77 W19 126.0(5) . .
Si2 O77 W20 122.0(4) . .
W19 O77 W20 92.4(3) . .
Si2 O77 W18 124.4(4) . .
W19 O77 W18 93.4(3) . .
W20 O77 W18 88.6(3) . .
Si2 O78 W22 128.6(4) . .
Si2 O78 W21 127.6(5) . .
W22 O78 W21 94.6(3) . .
C1 N1 Cu1 107.9(8) . .
C1 N1 H1C 110.1 . .
Cu1 N1 H1C 110.1 . .
C1 N1 H1D 110.1 . .
Cu1 N1 H1D 110.1 . .
H1C N1 H1D 108.4 . .
C2 N2 Cu1 109.7(8) . .
C2 N2 H2C 109.7 . .
Cu1 N2 H2C 109.7 . .
C2 N2 H2D 109.7 . .
Cu1 N2 H2D 109.7 . .
H2C N2 H2D 108.2 . .
C3 N3 Cu2 109.3(9) . .
C3 N3 H3C 109.8 . .
Cu2 N3 H3C 109.8 . .
C3 N3 H3D 109.8 . .
Cu2 N3 H3D 109.8 . .
H3C N3 H3D 108.3 . .
C4 N4 Cu2 106.4(9) . .
C4 N4 H4C 110.5 . .
Cu2 N4 H4C 110.5 . .
C4 N4 H4D 110.5 . .
Cu2 N4 H4D 110.5 . .
H4C N4 H4D 108.6 . .
C5 N5 Cu3 112.1(10) . .
C5 N5 H5C 109.2 . .
Cu3 N5 H5C 109.2 . .
C5 N5 H5D 109.2 . .
Cu3 N5 H5D 109.2 . .
H5C N5 H5D 107.9 . .
C6 N6 Cu3 110.7(12) . .
C6 N6 H6C 109.5 . .
Cu3 N6 H6C 109.5 . .
C6 N6 H6D 109.5 . .
Cu3 N6 H6D 109.5 . .
H6C N6 H6D 108.1 . .
C7 N7 Cu3 105.7(13) . .
C7 N7 H7C 110.6 . .
Cu3 N7 H7C 110.6 . .
C7 N7 H7D 110.6 . .
Cu3 N7 H7D 110.6 . .
H7C N7 H7D 108.7 . .
C8 N8 Cu3 110.6(12) . .
C8 N8 H8C 109.5 . .
Cu3 N8 H8C 109.5 . .
C8 N8 H8D 109.5 . .
Cu3 N8 H8D 109.5 . .
H8C N8 H8D 108.1 . .
C15 N15 Cu5 111.7(16) . .
C15 N15 H15C 109.3 . .
Cu5 N15 H15C 109.3 . .
C15 N15 H15D 109.3 . .
Cu5 N15 H15D 109.3 . .
H15C N15 H15D 107.9 . .
C16 N16 H16C 120.0 . .
C16 N16 H16D 120.0 . .
H16C N16 H16D 120.0 . .
C17 N17 H17C 120.0 . .
C17 N17 H17D 120.0 . .
H17C N17 H17D 120.0 . .
C18 N18 H18C 120.0 . .
C18 N18 H18D 120.0 . .
H18C N18 H18D 120.0 . .
N1 C1 C2 110.1(12) . .
N1 C1 H1A 109.6 . .
C2 C1 H1A 109.6 . .
N1 C1 H1B 109.6 . .
C2 C1 H1B 109.6 . .
H1A C1 H1B 108.2 . .
N2 C2 C1 107.0(12) . .
N2 C2 H2A 110.3 . .
C1 C2 H2A 110.3 . .
N2 C2 H2B 110.3 . .
C1 C2 H2B 110.3 . .
H2A C2 H2B 108.6 . .
N3 C3 C4 107.3(12) . .
N3 C3 H3A 110.3 . .
C4 C3 H3A 110.3 . .
N3 C3 H3B 110.3 . .
C4 C3 H3B 110.3 . .
H3A C3 H3B 108.5 . .
N4 C4 C3 108.6(13) . .
N4 C4 H4A 110.0 . .
C3 C4 H4A 110.0 . .
N4 C4 H4B 110.0 . .
C3 C4 H4B 110.0 . .
H4A C4 H4B 108.4 . .
N5 C5 C6 110.0(14) . .
N5 C5 H5A 109.7 . .
C6 C5 H5A 109.7 . .
N5 C5 H5B 109.7 . .
C6 C5 H5B 109.7 . .
H5A C5 H5B 108.2 . .
N6 C6 C5 112.7(16) . .
N6 C6 H6A 109.0 . .
C5 C6 H6A 109.0 . .
N6 C6 H6B 109.0 . .
C5 C6 H6B 109.0 . .
H6A C6 H6B 107.8 . .
C8 C7 N7 121(2) . .
C8 C7 H7A 107.1 . .
N7 C7 H7A 107.1 . .
C8 C7 H7B 107.1 . .
N7 C7 H7B 107.1 . .
H7A C7 H7B 106.8 . .
C7 C8 N8 115(2) . .
C7 C8 H8A 108.5 . .
N8 C8 H8A 108.5 . .
C7 C8 H8B 108.5 . .
N8 C8 H8B 108.5 . .
H8A C8 H8B 107.5 . .
N15 C15 C16 117.6(17) . .
N15 C15 H15A 107.9 . .
C16 C15 H15A 107.9 . .
N15 C15 H15B 107.9 . .
C16 C15 H15B 107.9 . .
H15A C15 H15B 107.2 . .
N16 C16 C15 123.1(16) . .
N16 C16 H16A 106.6 . .
C15 C16 H16A 106.6 . .
N16 C16 H16B 106.6 . .
C15 C16 H16B 106.6 . .
H16A C16 H16B 106.5 . .
C18 C17 N17 117.1(13) . .
C18 C17 H17A 108.0 . .
N17 C17 H17A 108.0 . .
C18 C17 H17B 108.0 . .
N17 C17 H17B 108.0 . .
H17A C17 H17B 107.3 . .
C17 C18 N18 114.7(14) . .
C17 C18 H18A 108.6 . .
N18 C18 H18A 108.6 . .
C17 C18 H18B 108.6 . .
N18 C18 H18B 108.6 . .
H18A C18 H18B 107.6 . .

loop_
_geom_bond_atom_site_label_1
_geom_bond_atom_site_label_2
_geom_bond_distance
_geom_bond_site_symmetry_2
W1 O1 1.731(9) .
W1 O14 1.879(8) .
W1 O20 1.903(8) .
W1 O15 1.924(9) .
W1 O12 1.962(8) .
W1 O36 2.359(8) .
W2 O30 1.735(8) .
W2 O2 1.745(9) .
W2 O17 1.917(8) .
W2 O12 1.943(9) .
W2 O26 2.104(8) .
W2 O36 2.327(7) .
W3 O3 1.738(9) .
W3 O26 1.842(8) .
W3 O19 1.923(9) .
W3 O15 1.926(9) .
W3 O29 1.939(8) .
W3 O36 2.392(8) .
W4 O4 1.719(8) .
W4 O21 1.743(8) .
W4 O17 1.916(9) .
W4 O34 1.918(8) .
W4 O28 2.139(8) .
W4 O37 2.324(8) .
W5 O5 1.703(9) .
W5 O28 1.835(8) .
W5 O19 1.909(9) .
W5 O31 1.931(9) .
W5 O35 1.943(9) .
W5 O37 2.419(7) .
W6 O6 1.713(10) .
W6 O13 1.890(8) .
W6 O33 1.896(8) .
W6 O31 1.928(8) .
W6 O34 1.937(8) .
W6 O37 2.341(8) .
W7 O7 1.729(9) .
W7 O35 1.898(9) .
W7 O29 1.901(8) .
W7 O27 1.910(9) .
W7 O23 1.931(9) .
W7 O38 2.323(8) .
W8 O8 1.701(9) .
W8 O24 1.818(9) .
W8 O13 1.920(8) .
W8 O32 1.925(9) .
W8 O27 1.976(9) .
W8 O38 2.335(8) .
W9 O9 1.721(9) .
W9 O22 1.800(8) .
W9 O20 1.933(8) .
W9 O32 1.956(9) .
W9 O23 1.975(9) .
W9 O38 2.342(8) .
W10 O10 1.711(9) .
W10 O18 1.757(8) .
W10 O16 1.924(8) .
W10 O33 1.942(8) .
W10 O24 2.088(8) .
W10 O39 2.231(8) .
W11 O11 1.711(9) .
W11 O25 1.792(8) .
W11 O14 1.936(8) .
W11 O16 1.953(8) .
W11 O22 2.102(8) .
W11 O39 2.250(8) .
W12 O40 1.711(9) .
W12 O73 1.832(9) .
W12 O65 1.912(9) .
W12 O60 1.946(9) .
W12 O51 1.959(9) .
W12 O75 2.338(9) .
W13 O41 1.732(10) .
W13 O52 1.818(9) .
W13 O53 1.917(9) .
W13 O65 1.952(9) .
W13 O72 1.955(9) .
W13 O75 2.369(8) .
W14 O42 1.738(10) .
W14 O51 1.893(9) .
W14 O72 1.906(9) .
W14 O61 1.912(9) .
W14 O64 1.939(10) .
W14 O75 2.306(8) .
W15 O43 1.687(9) .
W15 O56 1.911(9) .
W15 O53 1.912(9) .
W15 O58 1.918(9) .
W15 O71 1.927(9) .
W15 O76 2.342(8) .
W16 O44 1.727(10) .
W16 O54 1.822(9) .
W16 O71 1.903(10) .
W16 O64 1.924(10) .
W16 O69 1.940(9) .
W16 O76 2.382(8) .
W17 O45 1.707(9) .
W17 O57 1.741(8) .
W17 O58 1.946(9) .
W17 O59 1.962(9) .
W17 O54 2.117(9) .
W17 O76 2.334(8) .
W18 O46 1.718(10) .
W18 O67 1.864(9) .
W18 O69 1.885(9) .
W18 O61 1.915(9) .
W18 O74 1.915(9) .
W18 O77 2.423(9) .
W19 O47 1.741(9) .
W19 O55 1.754(8) .
W19 O59 1.922(8) .
W19 O62 1.945(8) .
W19 O67 2.118(9) .
W19 O77 2.295(8) .
W20 O48 1.691(10) .
W20 O60 1.871(9) .
W20 O70 1.886(9) .
W20 O62 1.947(8) .
W20 O74 1.966(9) .
W20 O77 2.398(9) .
W21 O49 1.729(9) .
W21 O63 1.736(8) .
W21 O70 1.914(9) .
W21 O66 1.951(8) .
W21 O73 2.084(9) .
W21 O78 2.233(8) .
W22 O50 1.740(9) .
W22 O68 1.761(8) .
W22 O56 1.923(9) .
W22 O66 1.939(8) .
W22 O52 2.108(9) .
W22 O78 2.231(8) .
Sm1 O25 2.416(8) .
Sm1 O68 2.422(8) .
Sm1 O18 2.422(8) .
Sm1 O57 2.426(8) .
Sm1 O21 2.431(8) .
Sm1 O55 2.435(9) .
Sm1 O63 2.435(8) .
Sm1 O30 2.436(8) .
Cu1 N2 2.007(10) 3_565
Cu1 N2 2.007(10) .
Cu1 N1 2.009(12) 3_565
Cu1 N1 2.009(12) .
Cu2 N3 2.009(10) .
Cu2 N3 2.009(10) 3_665
Cu2 N4 2.016(11) 3_665
Cu2 N4 2.016(11) .
Cu3 N8 1.979(13) .
Cu3 N6 1.989(14) .
Cu3 N7 2.001(13) .
Cu3 N5 2.015(11) .
Cu4 N11 1.9863 .
Cu4 N10 2.0044 .
Cu4 N12 2.0066 .
Cu4 N9 2.0344 .
Cu4 O44 2.328(9) .
N9 C9 1.3855 .
N9 H9C 0.9000 .
N9 H9D 0.9000 .
N10 C10 1.5196 .
N10 H10C 0.9000 .
N10 H10D 0.9000 .
C9 C10 1.4700 .
C9 H9A 0.9700 .
C9 H9B 0.9700 .
C10 H10A 0.9700 .
C10 H10B 0.9700 .
N11 C11 1.4698 .
N11 H11C 0.9000 .
N11 H11D 0.9000 .
N12 C12 1.4700 .
N12 H12C 0.9000 .
N12 H12D 0.9000 .
C11 C12 1.4945 .
C11 H11A 0.9700 .
C11 H11B 0.9700 .
C12 H12A 0.9700 .
C12 H12B 0.9700 .
N13 C13 1.4699 .
N13 H13C 0.8600 .
N13 H13D 0.8600 .
N14 C14 1.4980 .
N14 Cu5 1.930(6) .
N14 H14C 0.9000 .
N14 H14D 0.9000 .
C13 C14 1.5580 .
C13 H13A 0.9700 .
C13 H13B 0.9700 .
C14 H14A 0.9700 .
C14 H14B 0.9700 .
Cu5 N15 1.98(2) .
Cu5 O45 2.313(11) .
Si1 O39 1.608(9) .
Si1 O37 1.622(8) .
Si1 O36 1.634(9) .
Si1 O38 1.644(8) .
Si2 O77 1.612(9) .
Si2 O78 1.620(8) .
Si2 O76 1.638(8) .
Si2 O75 1.639(9) .
N1 C1 1.438(18) .
N1 H1C 0.9000 .
N1 H1D 0.9000 .
N2 C2 1.498(18) .
N2 H2C 0.9000 .
N2 H2D 0.9000 .
N3 C3 1.452(18) .
N3 H3C 0.9000 .
N3 H3D 0.9000 .
N4 C4 1.450(18) .
N4 H4C 0.9000 .
N4 H4D 0.9000 .
N5 C5 1.43(2) .
N5 H5C 0.9000 .
N5 H5D 0.9000 .
N6 C6 1.37(2) .
N6 H6C 0.9000 .
N6 H6D 0.9000 .
N7 C7 1.47(3) .
N7 H7C 0.9000 .
N7 H7D 0.9000 .
N8 C8 1.42(2) .
N8 H8C 0.9000 .
N8 H8D 0.9000 .
N15 C15 1.43(2) .
N15 H15C 0.9000 .
N15 H15D 0.9000 .
N16 C16 1.40(2) .
N16 H16C 0.8600 .
N16 H16D 0.8600 .
N17 C17 1.475(18) .
N17 H17C 0.8600 .
N17 H17D 0.8600 .
N18 C18 1.487(19) .
N18 H18C 0.8600 .
N18 H18D 0.8600 .
C1 C2 1.51(2) .
C1 H1A 0.9700 .
C1 H1B 0.9700 .
C2 H2A 0.9700 .
C2 H2B 0.9700 .
C3 C4 1.55(2) .
C3 H3A 0.9700 .
C3 H3B 0.9700 .
C4 H4A 0.9700 .
C4 H4B 0.9700 .
C5 C6 1.49(2) .
C5 H5A 0.9700 .
C5 H5B 0.9700 .
C6 H6A 0.9700 .
C6 H6B 0.9700 .
C7 C8 1.28(3) .
C7 H7A 0.9700 .
C7 H7B 0.9700 .
C8 H8A 0.9700 .
C8 H8B 0.9700 .
C15 C16 1.491(10) .
C15 H15A 0.9700 .
C15 H15B 0.9700 .
C16 H16A 0.9700 .
C16 H16B 0.9700 .
C17 C18 1.45(2) .
C17 H17A 0.9700 .
C17 H17B 0.9700 .
C18 H18A 0.9700 .
C18 H18B 0.9700 .
